data_4313253
loop_
_publ_author_name
'S. H. Pawlicki'
'B. C. Noll'
'J. A. Kanney'
'M. Rakowski DuBois'

_publ_contact_author_address
;
Department of Chemistry
University of Colorado
Boulder, Co 80309-0215
USA
;
_publ_contact_author_email Mary.Rakowski-dubois@Colorado.edu
_publ_contact_author_fax 303-492-0951
_publ_contact_author_name 'Dr. Mary Rakowski Dubois'
_publ_contact_author_phone 303-492-5039
_publ_section_title
;
 Syntheses of a Cp'ReS Derivative and More Complex Products
;
_journal_name_full 'Inorganic Chemistry'
_journal_page_first 1556
_journal_page_last 1563
_journal_paper_doi 10.1021/ic0206241
_journal_volume 42
_journal_year 2003
_chemical_formula_sum 'C13 H21 Re S3'
_chemical_formula_weight 459.68
_chemical_name_systematic
;
  ?
;
_space_group_IT_number 2
_symmetry_cell_setting triclinic
_symmetry_space_group_name_Hall '-P 1'
_symmetry_space_group_name_H-M 'P -1'
_atom_sites_solution_hydrogens geom
_atom_sites_solution_primary direct
_atom_sites_solution_secondary difmap
_audit_creation_method SHELXL-97
_cell_angle_alpha 77.748(2)
_cell_angle_beta 74.050(2)
_cell_angle_gamma 69.677(2)
_cell_formula_units_Z 2
_cell_length_a 9.1831(8)
_cell_length_b 9.6456(9)
_cell_length_c 9.6471(9)
_cell_measurement_reflns_used 5151
_cell_measurement_temperature 142(2)
_cell_measurement_theta_max 31.496
_cell_measurement_theta_min 2.271
_cell_volume 763.98(12)
_computing_cell_refinement 'Bruker SAINT'
_computing_data_collection 'Bruker SMART'
_computing_data_reduction 'Bruker SHELXTL'
_computing_molecular_graphics 'Bruker SHELXTL'
_computing_publication_material 'Bruker SHELXTL'
_computing_structure_refinement 'SHELXL-97 (Sheldrick, 1997)'
_computing_structure_solution 'SHELXS-97 (Sheldrick, 1990)'
_diffrn_ambient_temperature 142(2)
_diffrn_measured_fraction_theta_full 0.874
_diffrn_measured_fraction_theta_max 0.874
_diffrn_measurement_device_type 'Siemens SMART CCD'
_diffrn_measurement_method '\w scans'
_diffrn_radiation_monochromator graphite
_diffrn_radiation_source 'sealed tube'
_diffrn_radiation_type MoK\a
_diffrn_radiation_wavelength 0.71073
_diffrn_reflns_av_R_equivalents 0.0343
_diffrn_reflns_av_sigmaI/netI 0.0501
_diffrn_reflns_limit_h_max 13
_diffrn_reflns_limit_h_min -12
_diffrn_reflns_limit_k_max 13
_diffrn_reflns_limit_k_min -13
_diffrn_reflns_limit_l_max 14
_diffrn_reflns_limit_l_min 0
_diffrn_reflns_number 8306
_diffrn_reflns_theta_full 31.53
_diffrn_reflns_theta_max 31.53
_diffrn_reflns_theta_min 2.21
_exptl_absorpt_coefficient_mu 8.340
_exptl_absorpt_correction_T_max 0.1083
_exptl_absorpt_correction_T_min 0.0653
_exptl_absorpt_correction_type multi-scan
_exptl_absorpt_process_details 'Blessing, Acta Cryst. (1995) A51. 33-38'
_exptl_crystal_colour deep
_exptl_crystal_density_diffrn 1.998
_exptl_crystal_density_method 'not measured'
_exptl_crystal_description block
_exptl_crystal_F_000 444
_exptl_crystal_size_max 0.72
_exptl_crystal_size_mid 0.64
_exptl_crystal_size_min 0.48
_refine_diff_density_max 3.631
_refine_diff_density_min -5.887
_refine_diff_density_rms 0.426
_refine_ls_extinction_coef 0.060(3)
_refine_ls_extinction_expression Fc^*^=kFc[1+0.001xFc^2^\l^3^/sin(2\q)]^-1/4^
_refine_ls_extinction_method SHELXL
_refine_ls_goodness_of_fit_ref 1.115
_refine_ls_hydrogen_treatment calc
_refine_ls_matrix_type full
_refine_ls_number_parameters 155
_refine_ls_number_reflns 4458
_refine_ls_number_restraints 0
_refine_ls_restrained_S_all 1.115
_refine_ls_R_factor_all 0.0510
_refine_ls_R_factor_gt 0.0503
_refine_ls_shift/su_max 0.001
_refine_ls_shift/su_mean 0.000
_refine_ls_structure_factor_coef Fsqd
_refine_ls_weighting_details 'calc w=1/[\s^2^(Fo^2^)+(0.0965P)^2^+1.9221P] where P=(Fo^2^+2Fc^2^)/3'
_refine_ls_weighting_scheme calc
_refine_ls_wR_factor_gt 0.1323
_refine_ls_wR_factor_ref 0.1331
_reflns_number_gt 4342
_reflns_number_total 4458
_reflns_threshold_expression >2sigma(I)
_cod_data_source_file ic0206241_3.cif
_cod_data_source_block bc453
_cod_depositor_comments
;
The following automatic conversions were performed:

'_symmetry_cell_setting' value 'Triclinic' changed to 'triclinic'
according to the built-in table from CIF Core dictionary named
'cif_core.dic' version 2.4.1 from 2010-06-29.

Automatic conversion script
Id: cif_fix_values 1646 2011-03-28 12:23:43Z adriana 
;
_cod_database_code 4313253

loop_
_symmetry_equiv_pos_as_xyz
'x, y, z'
'-x, -y, -z'

loop_
_atom_site_label
_atom_site_type_symbol
_atom_site_fract_x
_atom_site_fract_y
_atom_site_fract_z
_atom_site_U_iso_or_equiv
_atom_site_adp_type
_atom_site_occupancy
_atom_site_symmetry_multiplicity
_atom_site_calc_flag
_atom_site_refinement_flags
_atom_site_disorder_assembly
_atom_site_disorder_group
Re1 Re 0.254832(17) 0.799241(16) 0.663295(15) 0.00547(12) Uani 1 1 d . . .
S1 S 0.27980(17) 0.82810(15) 0.43243(14) 0.0132(2) Uani 1 1 d . . .
S2 S 0.49058(15) 0.77417(15) 0.71591(15) 0.0128(2) Uani 1 1 d . . .
S3 S 0.17239(15) 1.02904(14) 0.73262(14) 0.0103(2) Uani 1 1 d . . .
C1 C 0.1653(6) 0.6754(5) 0.8837(5) 0.0071(8) Uani 1 1 d . . .
C2 C 0.0322(5) 0.7544(5) 0.8168(5) 0.0071(8) Uani 1 1 d . . .
C3 C 0.0549(6) 0.6889(5) 0.6899(5) 0.0073(8) Uani 1 1 d . . .
C4 C 0.2033(6) 0.5699(5) 0.6761(5) 0.0074(8) Uani 1 1 d . . .
C5 C 0.2720(6) 0.5633(5) 0.7931(5) 0.0076(8) Uani 1 1 d . . .
C6 C 0.1847(6) 0.6995(6) 1.0243(6) 0.0118(9) Uani 1 1 d . . .
H6A H 0.1295 0.8051 1.0397 0.014 Uiso 1 1 calc R . .
H6B H 0.2991 0.6786 1.0202 0.014 Uiso 1 1 calc R . .
C7 C 0.1172(10) 0.5994(8) 1.1509(7) 0.0262(13) Uani 1 1 d . . .
H7A H 0.0021 0.6258 1.1603 0.031 Uiso 1 1 calc R . .
H7B H 0.1382 0.6127 1.2408 0.031 Uiso 1 1 calc R . .
H7C H 0.1678 0.4951 1.1334 0.031 Uiso 1 1 calc R . .
C8 C -0.1149(6) 0.8714(6) 0.8792(6) 0.0128(9) Uani 1 1 d . . .
H8A H -0.1085 0.9703 0.8320 0.015 Uiso 1 1 calc R . .
H8B H -0.1241 0.8644 0.9839 0.015 Uiso 1 1 calc R . .
H8C H -0.2085 0.8560 0.8625 0.015 Uiso 1 1 calc R . .
C9 C -0.0588(6) 0.7318(6) 0.5912(6) 0.0126(9) Uani 1 1 d . . .
H9A H -0.1368 0.6771 0.6291 0.015 Uiso 1 1 calc R . .
H9B H 0.0002 0.7070 0.4937 0.015 Uiso 1 1 calc R . .
H9C H -0.1141 0.8392 0.5861 0.015 Uiso 1 1 calc R . .
C10 C 0.2670(7) 0.4692(6) 0.5610(6) 0.0138(9) Uani 1 1 d . . .
H10A H 0.3832 0.4300 0.5460 0.017 Uiso 1 1 calc R . .
H10B H 0.2378 0.5251 0.4701 0.017 Uiso 1 1 calc R . .
H10C H 0.2219 0.3863 0.5915 0.017 Uiso 1 1 calc R . .
C11 C 0.4192(7) 0.4476(6) 0.8316(6) 0.0148(9) Uani 1 1 d . . .
H11A H 0.3888 0.3704 0.9066 0.018 Uiso 1 1 calc R . .
H11B H 0.4775 0.4947 0.8683 0.018 Uiso 1 1 calc R . .
H11C H 0.4872 0.4022 0.7448 0.018 Uiso 1 1 calc R . .
C12 C 0.4674(7) 0.9414(7) 0.7937(7) 0.0174(10) Uani 1 1 d . . .
H12A H 0.4301 0.9250 0.9006 0.021 Uiso 1 1 calc R . .
H12B H 0.5718 0.9589 0.7726 0.021 Uiso 1 1 calc R . .
C13 C 0.3502(7) 1.0763(6) 0.7314(7) 0.0160(10) Uani 1 1 d . . .
H13A H 0.3993 1.1097 0.6306 0.019 Uiso 1 1 calc R . .
H13B H 0.3199 1.1588 0.7900 0.019 Uiso 1 1 calc R . .

loop_
_atom_site_aniso_label
_atom_site_aniso_U_11
_atom_site_aniso_U_22
_atom_site_aniso_U_33
_atom_site_aniso_U_23
_atom_site_aniso_U_13
_atom_site_aniso_U_12
Re1 0.00549(15) 0.00573(15) 0.00456(15) -0.00020(8) 0.00032(8) -0.00232(9)
S1 0.0184(6) 0.0147(6) 0.0058(5) 0.0000(4) 0.0006(4) -0.0076(5)
S2 0.0068(5) 0.0142(6) 0.0184(6) -0.0013(5) -0.0033(4) -0.0044(4)
S3 0.0124(5) 0.0073(5) 0.0107(5) -0.0026(4) -0.0007(4) -0.0029(4)
C1 0.0117(19) 0.0056(18) 0.0030(17) 0.0030(14) -0.0029(14) -0.0028(15)
C2 0.0071(18) 0.010(2) 0.0043(18) -0.0012(15) 0.0017(14) -0.0051(15)
C3 0.0101(19) 0.010(2) 0.0044(18) 0.0012(15) -0.0015(14) -0.0079(16)
C4 0.0112(19) 0.0058(19) 0.0056(18) -0.0001(14) -0.0018(15) -0.0036(15)
C5 0.0107(19) 0.0054(18) 0.0069(19) 0.0021(15) -0.0042(15) -0.0025(15)
C6 0.015(2) 0.010(2) 0.007(2) -0.0007(16) -0.0005(16) -0.0023(17)
C7 0.039(4) 0.024(3) 0.013(3) 0.002(2) -0.004(2) -0.011(3)
C8 0.010(2) 0.016(2) 0.010(2) -0.0046(18) 0.0016(16) -0.0029(18)
C9 0.014(2) 0.018(2) 0.009(2) -0.0010(17) -0.0069(17) -0.0056(18)
C10 0.019(2) 0.010(2) 0.013(2) -0.0042(17) -0.0030(18) -0.0054(18)
C11 0.016(2) 0.011(2) 0.015(2) -0.0006(18) -0.0069(18) -0.0004(18)
C12 0.016(2) 0.023(3) 0.020(3) -0.004(2) -0.007(2) -0.012(2)
C13 0.020(3) 0.014(2) 0.018(3) -0.0025(19) -0.004(2) -0.011(2)

loop_
_atom_type_symbol
_atom_type_description
_atom_type_scat_dispersion_real
_atom_type_scat_dispersion_imag
_atom_type_scat_source
C C 0.0033 0.0016 'International Tables Vol C Tables 4.2.6.8 and 6.1.1.4'
H H 0.0000 0.0000 'International Tables Vol C Tables 4.2.6.8 and 6.1.1.4'
S S 0.1246 0.1234 'International Tables Vol C Tables 4.2.6.8 and 6.1.1.4'
Re Re -1.0185 7.2310 'International Tables Vol C Tables 4.2.6.8 and 6.1.1.4'

loop_
_geom_angle_atom_site_label_1
_geom_angle_atom_site_label_2
_geom_angle_atom_site_label_3
_geom_angle
_geom_angle_site_symmetry_1
_geom_angle_site_symmetry_3
_geom_angle_publ_flag
S1 Re1 S3 107.35(5) . . ?
S1 Re1 S2 109.88(5) . . ?
S3 Re1 S2 85.64(5) . . ?
S1 Re1 C2 120.42(12) . . ?
S3 Re1 C2 89.21(13) . . ?
S2 Re1 C2 128.55(12) . . ?
S1 Re1 C1 146.57(13) . . ?
S3 Re1 C1 97.58(13) . . ?
S2 Re1 C1 93.61(12) . . ?
C2 Re1 C1 36.57(16) . . ?
S1 Re1 C5 119.03(13) . . ?
S3 Re1 C5 132.69(13) . . ?
S2 Re1 C5 87.18(12) . . ?
C2 Re1 C5 60.32(17) . . ?
C1 Re1 C5 36.41(17) . . ?
S1 Re1 C3 88.78(12) . . ?
S3 Re1 C3 116.18(13) . . ?
S2 Re1 C3 146.27(12) . . ?
C2 Re1 C3 35.77(16) . . ?
C1 Re1 C3 59.85(16) . . ?
C5 Re1 C3 59.09(17) . . ?
S1 Re1 C4 88.55(12) . . ?
S3 Re1 C4 148.56(12) . . ?
S2 Re1 C4 114.85(12) . . ?
C2 Re1 C4 59.45(17) . . ?
C1 Re1 C4 59.45(17) . . ?
C5 Re1 C4 34.95(15) . . ?
C3 Re1 C4 35.29(16) . . ?
C12 S2 Re1 108.21(19) . . ?
C13 S3 Re1 107.72(19) . . ?
C2 C1 C5 107.2(4) . . ?
C2 C1 C6 126.3(4) . . ?
C5 C1 C6 126.5(4) . . ?
C2 C1 Re1 71.5(2) . . ?
C5 C1 Re1 73.1(3) . . ?
C6 C1 Re1 123.3(3) . . ?
C3 C2 C1 108.2(4) . . ?
C3 C2 C8 125.4(4) . . ?
C1 C2 C8 126.0(4) . . ?
C3 C2 Re1 74.7(3) . . ?
C1 C2 Re1 72.0(3) . . ?
C8 C2 Re1 125.3(3) . . ?
C2 C3 C4 108.1(4) . . ?
C2 C3 C9 126.2(5) . . ?
C4 C3 C9 125.6(4) . . ?
C2 C3 Re1 69.5(3) . . ?
C4 C3 Re1 73.6(3) . . ?
C9 C3 Re1 124.5(3) . . ?
C5 C4 C3 107.9(4) . . ?
C5 C4 C10 127.1(4) . . ?
C3 C4 C10 124.9(4) . . ?
C5 C4 Re1 70.2(3) . . ?
C3 C4 Re1 71.1(3) . . ?
C10 C4 Re1 126.2(3) . . ?
C4 C5 C1 108.6(4) . . ?
C4 C5 C11 126.9(5) . . ?
C1 C5 C11 124.1(4) . . ?
C4 C5 Re1 74.9(3) . . ?
C1 C5 Re1 70.5(3) . . ?
C11 C5 Re1 126.7(4) . . ?
C1 C6 C7 111.3(5) . . ?
C13 C12 S2 111.0(4) . . ?
C12 C13 S3 109.4(4) . . ?

loop_
_geom_bond_atom_site_label_1
_geom_bond_atom_site_label_2
_geom_bond_distance
_geom_bond_site_symmetry_2
_geom_bond_publ_flag
Re1 S1 2.1426(13) . ?
Re1 S3 2.2625(12) . ?
Re1 S2 2.2785(12) . ?
Re1 C2 2.289(5) . ?
Re1 C1 2.295(5) . ?
Re1 C5 2.329(5) . ?
Re1 C3 2.357(4) . ?
Re1 C4 2.390(5) . ?
S2 C12 1.843(6) . ?
S3 C13 1.838(6) . ?
C1 C2 1.438(6) . ?
C1 C5 1.445(7) . ?
C1 C6 1.490(7) . ?
C2 C3 1.428(6) . ?
C2 C8 1.498(7) . ?
C3 C4 1.439(7) . ?
C3 C9 1.499(7) . ?
C4 C5 1.418(6) . ?
C4 C10 1.491(7) . ?
C5 C11 1.504(7) . ?
C6 C7 1.519(9) . ?
C12 C13 1.505(8) . ?
